data_9009710
loop_
_publ_author_name
'Kawamura, K.'
'Iiyama, J. T.'

_publ_section_title
;Crystallochemistry and thermochemistry of sodipotassic copper silicate
 Na2-2xK2xCuSi4O10
;
_journal_name_full 'Bulletin de Mineralogie'
_journal_page_first 387
_journal_page_last 395
_journal_volume 104
_journal_year 1981
_chemical_formula_structural K2CuSi4O10
_chemical_formula_sum 'Cu K2 O10 Si4'
_space_group_IT_number 11
_symmetry_space_group_name_Hall '-P 2yb'
_symmetry_space_group_name_H-M 'P 1 21/m 1'
_cell_angle_alpha 90
_cell_angle_beta 110.94
_cell_angle_gamma 90
_cell_length_a 11.285
_cell_length_b 8.244
_cell_length_c 11.065
_cell_formula_units_Z 4
_cell_volume 961.429
_database_code_amcsd 0012073
_exptl_crystal_density_diffrn 2.861
_cod_original_formula_sum 'K2 Cu Si4 O10'
_cod_database_code 9009710
_amcsd_formula_title K2CuSi4O10

loop_
_space_group_symop_operation_xyz
x,y,z
x,1/2-y,z
-x,1/2+y,-z
-x,-y,-z

loop_
_atom_site_label
_atom_site_fract_x
_atom_site_fract_y
_atom_site_fract_z
_atom_site_U_iso_or_equiv
K1 0.02810 0.25000 0.02950 0.02039
K2 0.05500 0.25000 0.44320 0.01267
K3 0.45700 0.25000 0.52390 0.01722
K4 0.41390 0.25000 0.91710 0.01532
Cu 0.21200 0.49690 0.28860 0.00760
Si1 0.25080 0.56530 0.01490 0.00684
Si2 0.46430 0.44100 0.22880 0.00735
Si3 0.26080 0.55640 0.59670 0.00671
Si4 0.08960 0.44060 0.74920 0.00735
O1 0.46300 0.25000 0.19240 0.01684
O2 0.27090 0.75000 0.57990 0.01925
O3 0.06590 0.25000 0.71170 0.02090
O4 0.23460 0.75000 0.95910 0.01229
O5 0.40260 0.53170 0.08740 0.00988
O6 0.17270 0.53000 0.10590 0.01355
O7 0.03190 0.46810 0.24830 0.01368
O8 0.39390 0.48500 0.32490 0.01444
O9 0.24770 0.46090 0.46890 0.01267
O10 0.14070 0.52130 0.64200 0.01393
O11 0.38840 0.49810 0.71620 0.01191
O12 0.20660 0.44520 0.88910 0.01127

loop_
_cod_related_entry_id
_cod_related_entry_database
_cod_related_entry_code
1 AMCSD 0012073
